data_1501636
loop_
_publ_author_name
'Ulrich Darbost'
'Janie Cabana'
'Eric Demers'
'Thierry Maris'
'James D. Wuest'

_publ_section_title
;
 Molecular Tectonics. Use of Br...aryl Supramolecular Interactions for the
 construction of Organized Networks from 9,9'-spirobifluorene in the
 Crystalline State.
;
_journal_name_full CheM
_journal_page_first 52
_journal_page_last 12369
_journal_paper_doi 10.5618/chem.2011.v1.n1.7
_journal_volume 1
_journal_year 2011
_chemical_compound_source 'Synthesized by the authors. See text'
_chemical_formula_moiety 'C25 H16, 4 (C Br4)'
_chemical_formula_sum 'C29 H16 Br16'
_chemical_formula_weight 1642.98
_chemical_name_systematic
; 
 ? 
;
_space_group_IT_number 86
_symmetry_cell_setting tetragonal
_symmetry_space_group_name_Hall '-P 4bc'
_symmetry_space_group_name_H-M 'P 42/n :2'
_atom_sites_solution_hydrogens geom
_atom_sites_solution_primary direct
_atom_sites_solution_secondary difmap
_audit_creation_method SHELXL-97
_cell_angle_alpha 90.00
_cell_angle_beta 90.00
_cell_angle_gamma 90.00
_cell_formula_units_Z 2
_cell_length_a 13.5519(2)
_cell_length_b 13.5519(2)
_cell_length_c 10.7761(4)
_cell_measurement_reflns_used 15094
_cell_measurement_temperature 150(2)
_cell_measurement_theta_max 68.44
_cell_measurement_theta_min 4.62
_cell_volume 1979.07(8)
_computing_cell_refinement 'SMART (Bruker, 2003)'
_computing_data_collection 'SMART (Bruker, 2003)'
_computing_data_reduction 'SAINT (Bruker, 2004)'
_computing_molecular_graphics 'SHELXTL (Bruker, 1997)'
_computing_publication_material 'UdMX (local program)'
_computing_structure_refinement 'SHELXL97 (Sheldrick, 1997)'
_computing_structure_solution 'SHELXS97 (Sheldrick, 1997)'
_diffrn_ambient_temperature 150(2)
_diffrn_detector_area_resol_mean 5.5
_diffrn_measured_fraction_theta_full 0.998
_diffrn_measured_fraction_theta_max 0.998
_diffrn_measurement_device_type 'Bruker Smart 6000'
_diffrn_measurement_method \w
_diffrn_radiation_monochromator 'Montel 200 optics'
_diffrn_radiation_source 'Rotating Anode'
_diffrn_radiation_type CuK\a
_diffrn_radiation_wavelength 1.54178
_diffrn_reflns_av_R_equivalents 0.067
_diffrn_reflns_av_sigmaI/netI 0.0300
_diffrn_reflns_limit_h_max 15
_diffrn_reflns_limit_h_min -16
_diffrn_reflns_limit_k_max 16
_diffrn_reflns_limit_k_min -16
_diffrn_reflns_limit_l_max 13
_diffrn_reflns_limit_l_min -12
_diffrn_reflns_number 19219
_diffrn_reflns_theta_full 68.56
_diffrn_reflns_theta_max 68.56
_diffrn_reflns_theta_min 4.61
_diffrn_standards_decay_% -0.26
_diffrn_standards_interval_time 1440
_diffrn_standards_number 207
_exptl_absorpt_coefficient_mu 19.344
_exptl_absorpt_correction_T_max 0.175
_exptl_absorpt_correction_T_min 0.085
_exptl_absorpt_correction_type multi-scan
_exptl_absorpt_process_details 'Sadabs (Sheldrick,1996)'
_exptl_crystal_colour Colorless
_exptl_crystal_density_diffrn 2.757
_exptl_crystal_density_method 'not measured'
_exptl_crystal_description block
_exptl_crystal_F_000 1500
_exptl_crystal_size_max 0.15
_exptl_crystal_size_mid 0.10
_exptl_crystal_size_min 0.09
_refine_diff_density_max 0.493
_refine_diff_density_min -0.598
_refine_diff_density_rms 0.130
_refine_ls_extinction_coef 0.00079(4)
_refine_ls_extinction_expression Fc^*^=kFc[1+0.001xFc^2^\l^3^/sin(2\q)]^-1/4^
_refine_ls_extinction_method SHELXL
_refine_ls_goodness_of_fit_ref 1.071
_refine_ls_hydrogen_treatment constr
_refine_ls_matrix_type full
_refine_ls_number_parameters 103
_refine_ls_number_reflns 1823
_refine_ls_number_restraints 0
_refine_ls_restrained_S_all 1.071
_refine_ls_R_factor_all 0.0262
_refine_ls_R_factor_gt 0.0262
_refine_ls_shift/su_max 0.001
_refine_ls_shift/su_mean 0.000
_refine_ls_structure_factor_coef Fsqd
_refine_ls_weighting_details 'calc w=1/[\s^2^(Fo^2^)+(0.0300P)^2^+4.5244P] where P=(Fo^2^+2Fc^2^)/3'
_refine_ls_weighting_scheme calc
_refine_ls_wR_factor_gt 0.0672
_refine_ls_wR_factor_ref 0.0672
_reflns_number_gt 1816
_reflns_number_total 1823
_reflns_threshold_expression I>2\s(I)
_cod_data_source_file deposit.cif
_cod_data_source_block jw1006
_cod_original_sg_symbol_H-M P42/n
_cod_database_code 1501636

loop_
_symmetry_equiv_pos_as_xyz
x,y,z
-y,1/2+x,1/2+z
1/2-x,1/2-y,z
1/2+y,-x,1/2+z
-x,-y,-z
y,1/2-x,1/2-z
1/2+x,1/2+y,-z
1/2-y,x,1/2-z

loop_
_atom_site_label
_atom_site_type_symbol
_atom_site_fract_x
_atom_site_fract_y
_atom_site_fract_z
_atom_site_U_iso_or_equiv
_atom_site_adp_type
_atom_site_occupancy
_atom_site_symmetry_multiplicity
_atom_site_calc_flag
_atom_site_refinement_flags
C1 C 0.2500 0.2500 0.2500 0.0167(12) Uani 1 4 d S
C2 C 0.1769(2) 0.2025(2) 0.1604(3) 0.0173(6) Uani 1 1 d .
C3 C 0.2045(2) 0.2208(2) 0.0379(3) 0.0177(6) Uani 1 1 d .
C4 C 0.1465(3) 0.1850(2) -0.0596(3) 0.0230(7) Uani 1 1 d .
H4 H 0.1644 0.1973 -0.1434 0.028 Uiso 1 1 calc R
C5 C 0.0621(2) 0.1311(2) -0.0313(3) 0.0248(7) Uani 1 1 d .
H5 H 0.0216 0.1068 -0.0965 0.030 Uiso 1 1 calc R
C6 C 0.0361(3) 0.1124(2) 0.0915(3) 0.0246(8) Uani 1 1 d .
H6 H -0.0215 0.0751 0.1090 0.030 Uiso 1 1 calc R
C7 C 0.0936(2) 0.1477(2) 0.1887(3) 0.0208(6) Uani 1 1 d .
H7 H 0.0762 0.1345 0.2725 0.025 Uiso 1 1 calc R
C8 C 0.6794(3) 0.0733(3) 0.0977(3) 0.0222(7) Uani 1 1 d .
Br1 Br 0.75454(3) 0.07841(3) -0.05473(4) 0.03300(15) Uani 1 1 d .
Br2 Br 0.58593(3) 0.18138(3) 0.09996(4) 0.03118(15) Uani 1 1 d .
Br3 Br 0.60959(3) -0.05079(3) 0.10664(4) 0.03067(15) Uani 1 1 d .
Br4 Br 0.76721(3) 0.08643(3) 0.23801(4) 0.02857(14) Uani 1 1 d .

loop_
_atom_site_aniso_label
_atom_site_aniso_U_11
_atom_site_aniso_U_22
_atom_site_aniso_U_33
_atom_site_aniso_U_23
_atom_site_aniso_U_13
_atom_site_aniso_U_12
C1 0.0162(17) 0.0162(17) 0.018(3) 0.000 0.000 0.000
C2 0.0173(15) 0.0162(14) 0.0185(15) -0.0018(12) -0.0015(12) 0.0027(11)
C3 0.0228(15) 0.0146(13) 0.0159(14) 0.0000(12) -0.0001(12) 0.0041(12)
C4 0.0307(18) 0.0214(15) 0.0168(16) -0.0004(13) -0.0063(14) 0.0021(13)
C5 0.0271(17) 0.0202(15) 0.0271(18) -0.0012(14) -0.0118(14) 0.0008(12)
C6 0.0196(16) 0.0193(16) 0.035(2) 0.0005(13) -0.0007(13) 0.0014(12)
C7 0.0184(15) 0.0192(15) 0.0246(17) 0.0012(13) 0.0005(13) 0.0015(12)
C8 0.0237(17) 0.0237(17) 0.0192(17) 0.0001(12) -0.0003(12) 0.0005(13)
Br1 0.0384(2) 0.0421(2) 0.0185(2) 0.00130(15) 0.00431(15) 0.00231(15)
Br2 0.0285(2) 0.0232(2) 0.0419(3) -0.00549(15) -0.00485(15) 0.00515(14)
Br3 0.0327(2) 0.0215(2) 0.0378(3) 0.00092(14) -0.00721(15) -0.00520(14)
Br4 0.0276(2) 0.0387(2) 0.0194(2) 0.00233(14) -0.00561(14) -0.00639(14)

loop_
_atom_type_symbol
_atom_type_description
_atom_type_scat_dispersion_real
_atom_type_scat_dispersion_imag
_atom_type_scat_source
C C 0.0181 0.0091 'International Tables Vol C Tables 4.2.6.8 and 6.1.1.4'
H H 0.0000 0.0000 'International Tables Vol C Tables 4.2.6.8 and 6.1.1.4'
Br Br -0.6763 1.2805 'International Tables Vol C Tables 4.2.6.8 and 6.1.1.4'

loop_
_geom_angle_atom_site_label_1
_geom_angle_atom_site_label_2
_geom_angle_atom_site_label_3
_geom_angle
_geom_angle_site_symmetry_1
_geom_angle_site_symmetry_3
_geom_angle_publ_flag
C2 C1 C2 101.48(16) . 3_555 no
C2 C1 C2 113.61(15) . 6_555 no
C2 C1 C2 113.61(15) . 8_555 no
C2 C1 C2 113.61(15) 3_555 6_555 no
C2 C1 C2 113.61(15) 3_555 8_555 no
C2 C1 C2 101.48(16) 6_555 8_555 no
C1 C2 C3 110.5(2) . . no
C1 C2 C7 128.0(3) . . no
C3 C2 C7 121.5(3) . . no
C2 C3 C4 119.9(3) . . no
C2 C3 C3 108.8(3) . 3_555 no
C3 C3 C4 131.3(3) 3_555 . no
C3 C4 C5 118.7(3) . . no
C4 C5 C6 120.8(3) . . no
C5 C6 C7 120.8(3) . . no
C2 C7 C6 118.4(3) . . no
C3 C4 H4 121.00 . . no
C5 C4 H4 121.00 . . no
C4 C5 H5 120.00 . . no
C6 C5 H5 120.00 . . no
C5 C6 H6 120.00 . . no
C7 C6 H6 120.00 . . no
C2 C7 H7 121.00 . . no
C6 C7 H7 121.00 . . no
Br1 C8 Br2 109.15(18) . . yes
Br1 C8 Br3 109.35(18) . . yes
Br1 C8 Br4 109.7(2) . . yes
Br2 C8 Br3 109.7(2) . . yes
Br2 C8 Br4 108.86(18) . . yes
Br3 C8 Br4 110.04(18) . . yes

loop_
_geom_bond_atom_site_label_1
_geom_bond_atom_site_label_2
_geom_bond_distance
_geom_bond_site_symmetry_2
_geom_bond_publ_flag
Br1 C8 1.934(4) . yes
Br2 C8 1.937(4) . yes
Br3 C8 1.932(4) . yes
Br4 C8 1.932(4) . yes
C1 C2 1.526(3) 8_555 no
C1 C2 1.526(3) . no
C1 C2 1.526(3) 3_555 no
C1 C2 1.526(3) 6_555 no
C2 C7 1.385(4) . no
C2 C3 1.394(5) . no
C3 C4 1.399(5) . no
C3 C3 1.465(4) 3_555 no
C4 C5 1.391(5) . no
C5 C6 1.393(5) . no
C6 C7 1.390(5) . no
C4 H4 0.9500 . no
C5 H5 0.9500 . no
C6 H6 0.9500 . no
C7 H7 0.9500 . no

loop_
_geom_contact_atom_site_label_1
_geom_contact_atom_site_label_2
_geom_contact_distance
_geom_contact_site_symmetry_2
_geom_contact_publ_flag
Br1 Br2 3.8224(6) 2_644 no
Br1 Br4 3.8152(6) 4_564 no
Br2 Br1 3.8224(6) 4_565 no
Br2 C7 3.493(3) 3_555 no
Br2 C5 3.533(3) 3_555 no
Br2 C6 3.249(3) 3_555 no
Br2 Br3 3.8871(6) 5_655 no
Br3 Br2 3.8871(6) 5_655 no
Br3 C4 3.651(3) 7_545 no
Br3 C3 3.696(3) 7_545 no
Br4 C5 3.692(3) 4_555 no
Br4 Br1 3.8152(6) 2_645 no
Br1 H7 3.2400 4_554 no
Br3 H5 3.2200 4_555 no
Br4 H6 3.1900 1_655 no
Br4 H5 3.1700 4_555 no
C3 Br3 3.696(3) 7_455 no
C4 Br3 3.651(3) 7_455 no
C5 Br2 3.533(3) 3_555 no
C5 Br4 3.692(3) 2_544 no
C6 Br2 3.249(3) 3_555 no
C7 Br2 3.493(3) 3_555 no
C5 H6 2.9700 5_555 no
C6 H5 3.0700 5_555 no
H5 Br3 3.2200 2_544 no
H5 C6 3.0700 5_555 no
H5 H6 2.4700 5_555 no
H5 Br4 3.1700 2_544 no
H6 Br4 3.1900 1_455 no
H6 H5 2.4700 5_555 no
H6 C5 2.9700 5_555 no
H7 Br1 3.2400 2_545 no

loop_
_geom_hbond_atom_site_label_D
_geom_hbond_atom_site_label_H
_geom_hbond_atom_site_label_A
_geom_hbond_distance_DH
_geom_hbond_distance_HA
_geom_hbond_distance_DA
_geom_hbond_angle_DHA
_geom_hbond_site_symmetry_A
C5 H5 Br4 0.95 3.17 3.692(3) 116.4 2_544
C6 H6 Br4 0.95 3.19 3.987(3) 143.2 1_455
C5 H5 Br3 0.95 3.22 3.915(4) 131.3 2_544

loop_
_geom_torsion_atom_site_label_1
_geom_torsion_atom_site_label_2
_geom_torsion_atom_site_label_3
_geom_torsion_atom_site_label_4
_geom_torsion
_geom_torsion_site_symmetry_1
_geom_torsion_site_symmetry_3
_geom_torsion_site_symmetry_4
_geom_torsion_publ_flag
C2 C1 C2 C3 -0.2(2) 3_555 . . no
C2 C1 C2 C7 179.6(3) 3_555 . . no
C2 C1 C2 C3 122.1(2) 6_555 . . no
C2 C1 C2 C7 -58.1(3) 6_555 . . no
C2 C1 C2 C3 -122.5(2) 8_555 . . no
C2 C1 C2 C7 57.3(3) 8_555 . . no
C1 C2 C3 C4 -179.0(2) . . . no
C1 C2 C3 C3 0.5(3) . . 3_555 no
C7 C2 C3 C4 1.2(4) . . . no
C7 C2 C3 C3 -179.3(2) . . 3_555 no
C1 C2 C7 C6 179.0(2) . . . no
C3 C2 C7 C6 -1.3(4) . . . no
C2 C3 C4 C5 -0.3(4) . . . no
C3 C3 C4 C5 -179.6(3) 3_555 . . no
C2 C3 C3 C2 -0.6(3) . 3_555 3_555 no
C2 C3 C3 C4 178.8(3) . 3_555 3_555 no
C4 C3 C3 C2 178.8(3) . 3_555 3_555 no
C4 C3 C3 C4 -1.8(5) . 3_555 3_555 no
C3 C4 C5 C6 -0.5(4) . . . no
C4 C5 C6 C7 0.4(5) . . . no
C5 C6 C7 C2 0.5(4) . . . no
